data_1541930
loop_
_publ_author_name
'Wendt, Michael'
'Warzok, Ulrike'
'N\"ather, Christian'
'van Leusen, Jan'
'K\"ogerler, Paul'
'Schalley, Christoph A.'
'Bensch, Wolfgang'

_publ_section_title
;
 Catalysis of &#x201C;outer-phase&#x201D; oxygen atom exchange reactions
 by encapsulated &#x201C;inner-phase&#x201D; water in {V15Sb6}-type
 polyoxovanadates
;
_journal_issue 4
_journal_name_full 'Chem. Sci.'
_journal_page_first 2684
_journal_paper_doi 10.1039/C5SC04571A
_journal_volume 7
_journal_year 2016
_chemical_formula_moiety 'V15Sb6O42, NiC6H24N6, C2H8N2, H2O'
_chemical_formula_sum 'C18 H92 N18 Ni3 O52 Sb6 V15'
_chemical_formula_weight 3063.82
_chemical_name_common '[Ni(ethylendiamine)3]3{V15Sb6O42(H2O)}*9H2O'
_chemical_name_systematic
;
  '[Ni(C2H8N2)3]3{V15Sb6O42(H2O)}*9H2O'
;
_space_group_crystal_system monoclinic
_space_group_IT_number 5
_space_group_name_Hall 'C 2y'
_space_group_name_H-M_alt 'C 1 2 1'
_symmetry_space_group_name_Hall 'C 2y'
_symmetry_space_group_name_H-M 'C 1 2 1'
_atom_sites_solution_hydrogens geom
_audit_creation_method SHELXL-2014
_audit_update_record
;
2015-10-23 deposited with the CCDC.
2016-01-08 downloaded from the CCDC.
;
_cell_angle_alpha 90
_cell_angle_beta 126.449(3)
_cell_angle_gamma 90
_cell_formula_units_Z 2
_cell_length_a 18.2404(7)
_cell_length_b 22.7636(7)
_cell_length_c 14.3542(5)
_cell_measurement_reflns_used 8392
_cell_measurement_temperature 293(2)
_cell_measurement_theta_max 27.00
_cell_measurement_theta_min 1.65
_cell_volume 4794.2(3)
_computing_cell_refinement 'STOE-IPDS Program Package'
_computing_data_collection 'STOE-IPDS Program Package'
_computing_data_reduction 'STOE-IPDS Program Package'
_computing_molecular_graphics 'Bruker SHELXTL'
_computing_publication_material 'Bruker SHELXTL'
_computing_structure_refinement 'SHELXL-2014 (Sheldrick, 2014)'
_computing_structure_solution 'SHELXL-2014 (Sheldrick, 2014)'
_diffrn_ambient_temperature 293(2)
_diffrn_measured_fraction_theta_full 0.989
_diffrn_measured_fraction_theta_max 0.986
_diffrn_measurement_device_type 'Stoe Imaging Plate Diffraction System'
_diffrn_measurement_method '\f scans'
_diffrn_radiation_monochromator graphite
_diffrn_radiation_source 'fine-focus sealed tube'
_diffrn_radiation_type MoK\a
_diffrn_radiation_wavelength 0.71073
_diffrn_reflns_av_R_equivalents 0.0274
_diffrn_reflns_av_unetI/netI 0.0379
_diffrn_reflns_Laue_measured_fraction_full 0.989
_diffrn_reflns_Laue_measured_fraction_max 0.986
_diffrn_reflns_limit_h_max 23
_diffrn_reflns_limit_h_min -23
_diffrn_reflns_limit_k_max 24
_diffrn_reflns_limit_k_min -29
_diffrn_reflns_limit_l_max 18
_diffrn_reflns_limit_l_min -17
_diffrn_reflns_number 14462
_diffrn_reflns_point_group_measured_fraction_full 0.810
_diffrn_reflns_point_group_measured_fraction_max 0.799
_diffrn_reflns_theta_full 25.242
_diffrn_reflns_theta_max 27.002
_diffrn_reflns_theta_min 1.651
_exptl_absorpt_coefficient_mu 3.702
_exptl_absorpt_correction_T_max 0.6693
_exptl_absorpt_correction_T_min 0.4902
_exptl_absorpt_correction_type numerical
_exptl_absorpt_process_details 'X-Shape (STOE & CIE, 2014)'
_exptl_crystal_colour brown
_exptl_crystal_density_diffrn 2.122
_exptl_crystal_density_method 'not measured'
_exptl_crystal_description block
_exptl_crystal_F_000 2954
_exptl_crystal_size_max 0.14
_exptl_crystal_size_mid 0.10
_exptl_crystal_size_min 0.06
_refine_diff_density_max 1.258
_refine_diff_density_min -1.074
_refine_diff_density_rms 0.136
_refine_ls_abs_structure_details
;
 Flack x determined using 2492 quotients [(I+)-(I-)]/[(I+)+(I-)]
 (Parsons, Flack and Wagner, Acta Cryst. B69 (2013) 249-259).
;
_refine_ls_abs_structure_Flack -0.019(13)
_refine_ls_extinction_method none
_refine_ls_goodness_of_fit_ref 1.024
_refine_ls_hydrogen_treatment constr
_refine_ls_matrix_type full
_refine_ls_number_parameters 508
_refine_ls_number_reflns 8392
_refine_ls_number_restraints 1
_refine_ls_restrained_S_all 1.024
_refine_ls_R_factor_all 0.0454
_refine_ls_R_factor_gt 0.0385
_refine_ls_shift/su_max 0.000
_refine_ls_shift/su_mean 0.000
_refine_ls_structure_factor_coef Fsqd
_refine_ls_weighting_details 'w=1/[\s^2^(Fo^2^)+(0.0623P)^2^] where P=(Fo^2^+2Fc^2^)/3'
_refine_ls_weighting_scheme calc
_refine_ls_wR_factor_gt 0.0923
_refine_ls_wR_factor_ref 0.0951
_reflns_Friedel_coverage 0.580
_reflns_Friedel_fraction_full 0.622
_reflns_Friedel_fraction_max 0.602
_reflns_number_gt 7488
_reflns_number_total 8392
_reflns_threshold_expression 'I > 2\s(I)'
_cod_data_source_file c5sc04571a2.cif
_cod_data_source_block mh21
_cod_depositor_comments 'Adding full bibliography for 1541930--1541933.cif.'
_cod_database_code 1541930
_shelx_space_group_comment
;
The symmetry employed for this shelxl refinement is uniquely defined
by the following loop, which should always be used as a source of
symmetry information in preference to the above space-group names.
They are only intended as comments.
;
_shelxl_version_number 2014-3

loop_
_space_group_symop_operation_xyz
'x, y, z'
'-x, y, -z'
'x+1/2, y+1/2, z'
'-x+1/2, y+1/2, -z'

loop_
_atom_site_label
_atom_site_type_symbol
_atom_site_fract_x
_atom_site_fract_y
_atom_site_fract_z
_atom_site_U_iso_or_equiv
_atom_site_adp_type
_atom_site_occupancy
_atom_site_site_symmetry_order
_atom_site_calc_flag
_atom_site_refinement_flags_posn
_atom_site_refinement_flags_adp
_atom_site_refinement_flags_occupancy
Sb1 Sb 0.00141(4) 0.59353(3) 0.83579(5) 0.03109(15) Uani 1 1 d . . .
Sb2 Sb -0.11551(5) 0.70164(3) 0.61722(6) 0.03968(18) Uani 1 1 d . . .
Sb3 Sb 0.08888(5) 0.34646(4) 0.48378(7) 0.04385(19) Uani 1 1 d . . .
V1 V 0.12488(9) 0.66743(7) 0.74237(13) 0.0255(3) Uani 1 1 d . . .
V2 V 0.0000 0.71591(10) 0.5000 0.0242(5) Uani 1 2 d S T P
V3 V 0.21773(9) 0.63103(7) 0.64411(13) 0.0249(3) Uani 1 1 d . . .
V4 V 0.19635(9) 0.55046(8) 0.46007(13) 0.0286(3) Uani 1 1 d . . .
V5 V 0.04934(10) 0.46282(8) 0.31086(13) 0.0276(3) Uani 1 1 d . . .
V6 V 0.22317(10) 0.46846(8) 0.63275(13) 0.0278(3) Uani 1 1 d . . .
V7 V 0.12626(10) 0.42295(8) 0.73269(14) 0.0290(3) Uani 1 1 d . . .
V8 V 0.17305(9) 0.54054(7) 0.82150(12) 0.0249(3) Uani 1 1 d . . .
O1 O -0.0689(5) 0.6641(3) 0.7613(6) 0.0370(17) Uani 1 1 d . . .
O2 O 0.0883(4) 0.6042(3) 0.8005(6) 0.0303(15) Uani 1 1 d . . .
O3 O -0.0809(4) 0.5451(3) 0.6960(5) 0.0325(15) Uani 1 1 d . . .
O4 O -0.0030(4) 0.6933(3) 0.6312(5) 0.0309(15) Uani 1 1 d . . .
O5 O -0.1683(4) 0.6320(3) 0.5235(6) 0.0309(15) Uani 1 1 d . . .
O6 O 0.2021(4) 0.6046(3) 0.7606(5) 0.0271(14) Uani 1 1 d . . .
O7 O 0.1821(5) 0.7156(4) 0.8427(6) 0.0392(18) Uani 1 1 d . . .
O8 O 0.1229(4) 0.6869(3) 0.6083(5) 0.0278(14) Uani 1 1 d . . .
O9 O 0.0000 0.7861(5) 0.5000 0.038(2) Uani 1 2 d S T P
O10 O 0.2367(4) 0.5511(3) 0.6175(5) 0.0295(14) Uani 1 1 d . . .
O11 O 0.3135(4) 0.6662(3) 0.7114(6) 0.0350(16) Uani 1 1 d . . .
O12 O 0.1608(4) 0.4708(3) 0.4653(5) 0.0318(15) Uani 1 1 d . . .
O13 O 0.2814(5) 0.5511(4) 0.4521(7) 0.0470(19) Uani 1 1 d . . .
O14 O 0.0056(4) 0.4031(3) 0.3682(6) 0.0343(16) Uani 1 1 d . . .
O15 O 0.0772(4) 0.4838(3) 0.7754(6) 0.0270(13) Uani 1 1 d . . .
O16 O 0.0675(5) 0.4252(4) 0.2315(6) 0.0434(19) Uani 1 1 d . . .
O17 O 0.1391(5) 0.4035(4) 0.6095(6) 0.0371(17) Uani 1 1 d . . .
O18 O 0.2031(4) 0.4849(3) 0.7467(6) 0.0297(14) Uani 1 1 d . . .
O19 O 0.3221(4) 0.4392(4) 0.6947(7) 0.0415(19) Uani 1 1 d . . .
O20 O 0.1809(6) 0.3752(4) 0.8355(7) 0.048(2) Uani 1 1 d . . .
O21 O 0.2505(4) 0.5345(4) 0.9578(6) 0.0360(17) Uani 1 1 d . . .
O22 O 0.0000 0.3129(6) 0.5000 0.049(3) Uani 1 2 d S T P
Ni1 Ni 0.28271(8) 0.38830(6) 0.22211(11) 0.0353(3) Uani 1 1 d . . .
N1 N 0.2853(7) 0.4776(5) 0.1781(9) 0.048(2) Uani 1 1 d . . .
H1N H 0.3285 0.4973 0.2409 0.057 Uiso 1 1 calc R U .
H2N H 0.2973 0.4791 0.1264 0.057 Uiso 1 1 calc R U .
C1 C 0.1988(9) 0.5028(6) 0.1311(13) 0.056(3) Uani 1 1 d . . .
H1A H 0.1925 0.5398 0.0935 0.067 Uiso 1 1 calc R U .
H1B H 0.1918 0.5102 0.1920 0.067 Uiso 1 1 calc R U .
C2 C 0.1285(8) 0.4603(7) 0.0456(11) 0.056(4) Uani 1 1 d . . .
H2A H 0.0683 0.4755 0.0140 0.067 Uiso 1 1 calc R U .
H2B H 0.1334 0.4554 -0.0177 0.067 Uiso 1 1 calc R U .
N2 N 0.1410(6) 0.4040(5) 0.1007(8) 0.043(2) Uani 1 1 d . . .
H3N H 0.1155 0.3756 0.0477 0.052 Uiso 1 1 calc R U .
H4N H 0.1145 0.4045 0.1365 0.052 Uiso 1 1 calc R U .
N11 N 0.2904(7) 0.3492(5) 0.0937(9) 0.049(2) Uani 1 1 d . . .
H5N H 0.2778 0.3110 0.0876 0.059 Uiso 1 1 calc R U .
H6N H 0.2507 0.3660 0.0252 0.059 Uiso 1 1 calc R U .
C11 C 0.3816(11) 0.3578(8) 0.1297(16) 0.069(4) Uani 1 1 d . . .
H11A H 0.3889 0.3983 0.1152 0.083 Uiso 1 1 calc R U .
H11B H 0.3924 0.3327 0.0845 0.083 Uiso 1 1 calc R U .
C12 C 0.4476(9) 0.3448(8) 0.2513(15) 0.071(5) Uani 1 1 d . . .
H12A H 0.5082 0.3546 0.2750 0.085 Uiso 1 1 calc R U .
H12B H 0.4463 0.3030 0.2641 0.085 Uiso 1 1 calc R U .
N12 N 0.4274(7) 0.3785(6) 0.3224(9) 0.056(3) Uani 1 1 d . . .
H7N H 0.4541 0.4136 0.3402 0.067 Uiso 1 1 calc R U .
H8N H 0.4484 0.3594 0.3879 0.067 Uiso 1 1 calc R U .
N21 N 0.2875(6) 0.4154(5) 0.3688(8) 0.046(2) Uani 1 1 d . . .
H9N H 0.3346 0.4394 0.4132 0.055 Uiso 1 1 calc R U .
H10N H 0.2367 0.4347 0.3450 0.055 Uiso 1 1 calc R U .
C21 C 0.2969(8) 0.3637(6) 0.4349(10) 0.045(3) Uani 1 1 d . . .
H21A H 0.2798 0.3732 0.4855 0.054 Uiso 1 1 calc R U .
H21B H 0.3597 0.3504 0.4824 0.054 Uiso 1 1 calc R U .
C22 C 0.2350(8) 0.3154(5) 0.3506(10) 0.042(3) Uani 1 1 d . . .
H22A H 0.2434 0.2796 0.3924 0.051 Uiso 1 1 calc R U .
H22B H 0.1717 0.3273 0.3076 0.051 Uiso 1 1 calc R U .
N22 N 0.2599(7) 0.3055(5) 0.2700(9) 0.047(2) Uani 1 1 d . . .
H11N H 0.2151 0.2865 0.2072 0.056 Uiso 1 1 calc R U .
H12N H 0.3101 0.2836 0.3045 0.056 Uiso 1 1 calc R U .
Ni2 Ni 0.5000 0.56737(10) 1.0000 0.0417(5) Uani 1 2 d S T P
N31 N 0.5327(7) 0.5720(6) 1.1690(8) 0.052(3) Uani 1 1 d . . .
H13N H 0.5416 0.5360 1.1981 0.063 Uiso 1 1 calc R U .
H14N H 0.5838 0.5924 1.2154 0.063 Uiso 1 1 calc R U .
C31 C 0.4580(10) 0.6003(9) 1.1630(13) 0.072(5) Uani 1 1 d . . .
H31A H 0.4790 0.6137 1.2393 0.087 Uiso 1 1 calc R U .
H31B H 0.4086 0.5726 1.1353 0.087 Uiso 1 1 calc R U .
C32 C 0.4254(11) 0.6512(8) 1.0819(14) 0.073(5) Uani 1 1 d . . .
H32A H 0.4722 0.6813 1.1154 0.088 Uiso 1 1 calc R U .
H32B H 0.3715 0.6680 1.0700 0.088 Uiso 1 1 calc R U .
N32 N 0.4033(6) 0.6317(6) 0.9683(9) 0.055(3) Uani 1 1 d . . .
H15N H 0.4053 0.6623 0.9311 0.066 Uiso 1 1 calc R U .
H16N H 0.3473 0.6166 0.9242 0.066 Uiso 1 1 calc R U .
N41 N 0.5891(6) 0.4958(5) 1.0428(9) 0.050(3) Uani 1 1 d . . .
H17N H 0.6211 0.5024 1.0154 0.060 Uiso 1 1 calc R U .
H18N H 0.6279 0.4925 1.1195 0.060 Uiso 1 1 calc R U .
C41 C 0.5370(9) 0.4410(8) 0.9934(16) 0.067(4) Uani 1 1 d . . .
H41A H 0.5119 0.4383 0.9121 0.080 Uiso 1 1 calc R U .
H41B H 0.5765 0.4075 1.0334 0.080 Uiso 1 1 calc R U .
O31 O 0.4449(9) 0.4784(8) 0.6480(16) 0.113(6) Uani 1 1 d . . .
O32 O -0.0393(11) 0.3202(8) 0.1287(15) 0.113(5) Uani 1 1 d . . .
O33 O 0.1160(13) 0.6850(9) 0.9881(16) 0.123(6) Uani 1 1 d . . .
O34 O 0.1351(13) 0.8181(9) 1.2265(18) 0.143(7) Uani 1 1 d . . .
O35 O 0.0000 0.7723(11) 1.0000 0.132(9) Uani 1 2 d S T P
O36 O 0.0000 0.553(2) 0.5000 0.211(18) Uani 1 2 d S T P

loop_
_atom_site_aniso_label
_atom_site_aniso_U_11
_atom_site_aniso_U_22
_atom_site_aniso_U_33
_atom_site_aniso_U_23
_atom_site_aniso_U_13
_atom_site_aniso_U_12
Sb1 0.0321(3) 0.0361(4) 0.0286(3) 0.0024(3) 0.0200(2) 0.0014(3)
Sb2 0.0377(3) 0.0417(4) 0.0384(3) -0.0026(3) 0.0220(3) 0.0003(3)
Sb3 0.0487(4) 0.0381(4) 0.0461(4) 0.0012(3) 0.0289(3) 0.0053(3)
V1 0.0244(6) 0.0258(8) 0.0231(7) -0.0005(6) 0.0124(6) -0.0011(6)
V2 0.0218(8) 0.0257(12) 0.0222(9) 0.000 0.0114(8) 0.000
V3 0.0195(6) 0.0280(8) 0.0248(7) 0.0024(6) 0.0119(5) -0.0005(5)
V4 0.0253(6) 0.0341(9) 0.0309(7) 0.0002(7) 0.0191(6) 0.0021(6)
V5 0.0273(7) 0.0291(9) 0.0285(7) -0.0012(6) 0.0177(6) 0.0030(6)
V6 0.0246(6) 0.0303(9) 0.0285(7) 0.0036(6) 0.0157(6) 0.0055(6)
V7 0.0319(7) 0.0281(9) 0.0287(7) 0.0067(6) 0.0188(6) 0.0045(6)
V8 0.0226(6) 0.0286(8) 0.0228(6) 0.0029(6) 0.0131(5) 0.0012(6)
O1 0.040(3) 0.035(4) 0.032(3) 0.002(3) 0.020(3) 0.005(3)
O2 0.029(3) 0.029(4) 0.036(3) 0.008(3) 0.021(3) 0.007(2)
O3 0.028(3) 0.033(4) 0.030(3) 0.001(3) 0.013(2) 0.005(3)
O4 0.024(3) 0.039(4) 0.025(3) -0.001(3) 0.012(2) -0.001(3)
O5 0.038(3) 0.025(4) 0.030(3) 0.002(3) 0.020(3) 0.001(3)
O6 0.024(3) 0.030(4) 0.027(3) -0.002(3) 0.015(2) 0.001(2)
O7 0.040(4) 0.042(5) 0.032(3) -0.004(3) 0.019(3) -0.008(3)
O8 0.022(3) 0.033(4) 0.025(3) 0.000(3) 0.013(2) 0.002(2)
O9 0.042(5) 0.028(5) 0.037(5) 0.000 0.019(4) 0.000
O10 0.029(3) 0.033(4) 0.029(3) 0.012(3) 0.018(2) 0.008(3)
O11 0.025(3) 0.038(4) 0.038(4) 0.001(3) 0.016(3) -0.002(3)
O12 0.031(3) 0.036(4) 0.026(3) -0.002(3) 0.015(3) -0.003(3)
O13 0.040(3) 0.052(5) 0.058(5) -0.005(4) 0.033(3) -0.004(4)
O14 0.035(3) 0.028(4) 0.041(4) 0.006(3) 0.022(3) 0.003(3)
O15 0.029(3) 0.024(3) 0.034(3) 0.000(3) 0.022(3) 0.000(2)
O16 0.045(4) 0.055(5) 0.037(4) 0.003(4) 0.028(3) 0.014(4)
O17 0.037(3) 0.043(4) 0.034(3) 0.000(3) 0.023(3) -0.002(3)
O18 0.031(3) 0.031(4) 0.032(3) 0.002(3) 0.022(3) 0.000(3)
O19 0.030(3) 0.051(5) 0.040(4) 0.008(3) 0.019(3) 0.011(3)
O20 0.054(4) 0.041(5) 0.046(4) 0.018(4) 0.028(4) 0.011(3)
O21 0.029(3) 0.047(5) 0.029(3) 0.004(3) 0.015(3) 0.001(3)
O22 0.064(7) 0.037(7) 0.063(7) 0.000 0.048(6) 0.000
Ni1 0.0364(6) 0.0382(8) 0.0344(6) 0.0100(6) 0.0227(5) 0.0112(5)
N1 0.056(5) 0.048(6) 0.045(5) 0.012(4) 0.033(5) 0.007(4)
C1 0.068(8) 0.046(8) 0.068(8) 0.030(6) 0.047(7) 0.026(6)
C2 0.044(6) 0.080(10) 0.042(6) 0.027(6) 0.024(5) 0.024(6)
N2 0.042(4) 0.055(6) 0.034(4) 0.009(4) 0.024(4) 0.018(4)
N11 0.061(6) 0.046(6) 0.045(5) 0.009(5) 0.033(5) 0.005(5)
C11 0.090(10) 0.062(10) 0.094(11) 0.002(8) 0.076(10) 0.003(8)
C12 0.047(6) 0.080(11) 0.103(11) 0.032(10) 0.054(8) 0.026(7)
N12 0.046(5) 0.068(8) 0.053(6) 0.022(5) 0.029(5) 0.015(5)
N21 0.046(5) 0.050(6) 0.038(5) 0.006(4) 0.023(4) 0.002(4)
C21 0.045(5) 0.058(8) 0.036(5) 0.010(5) 0.026(5) 0.016(5)
C22 0.056(6) 0.035(6) 0.054(6) 0.022(5) 0.043(6) 0.019(5)
N22 0.058(5) 0.041(6) 0.043(5) 0.008(4) 0.031(4) 0.017(4)
Ni2 0.0225(7) 0.0633(14) 0.0301(9) 0.000 0.0107(7) 0.000
N31 0.048(5) 0.070(8) 0.034(4) -0.004(4) 0.021(4) -0.021(5)
C31 0.066(8) 0.101(14) 0.058(7) -0.023(9) 0.041(7) -0.038(9)
C32 0.073(9) 0.084(13) 0.068(9) -0.030(9) 0.044(8) -0.003(8)
N32 0.041(5) 0.070(8) 0.045(5) -0.012(5) 0.020(4) -0.004(5)
N41 0.032(4) 0.068(7) 0.044(5) 0.006(5) 0.020(4) 0.008(4)
C41 0.046(7) 0.078(11) 0.086(10) 0.007(8) 0.045(7) 0.009(6)
O31 0.081(8) 0.095(12) 0.156(14) -0.022(10) 0.066(9) 0.007(7)
O32 0.126(11) 0.096(11) 0.128(12) -0.052(10) 0.082(10) -0.033(9)
O33 0.159(15) 0.104(14) 0.131(13) -0.001(10) 0.099(12) -0.001(10)
O34 0.134(14) 0.109(14) 0.149(15) -0.019(12) 0.065(12) 0.005(11)
O35 0.17(2) 0.072(15) 0.128(18) 0.000 0.075(18) 0.000
O36 0.12(2) 0.22(4) 0.21(4) 0.000 0.05(2) 0.000

loop_
_atom_type_symbol
_atom_type_description
_atom_type_scat_dispersion_real
_atom_type_scat_dispersion_imag
_atom_type_scat_source
C C 0.0033 0.0016 'International Tables Vol C Tables 4.2.6.8 and 6.1.1.4'
H H 0.0000 0.0000 'International Tables Vol C Tables 4.2.6.8 and 6.1.1.4'
N N 0.0061 0.0033 'International Tables Vol C Tables 4.2.6.8 and 6.1.1.4'
O O 0.0106 0.0060 'International Tables Vol C Tables 4.2.6.8 and 6.1.1.4'
V V 0.3005 0.5294 'International Tables Vol C Tables 4.2.6.8 and 6.1.1.4'
Ni Ni 0.3393 1.1124 'International Tables Vol C Tables 4.2.6.8 and 6.1.1.4'
Sb Sb -0.5866 1.5461 'International Tables Vol C Tables 4.2.6.8 and 6.1.1.4'

loop_
_geom_angle_atom_site_label_1
_geom_angle_atom_site_label_2
_geom_angle_atom_site_label_3
_geom_angle
_geom_angle_site_symmetry_1
_geom_angle_site_symmetry_3
O1 Sb1 O2 97.3(3) . .
O1 Sb1 O3 92.7(3) . .
O2 Sb1 O3 92.9(3) . .
O1 Sb2 O5 96.0(3) . .
O1 Sb2 O4 94.7(3) . .
O5 Sb2 O4 92.9(3) . .
O22 Sb3 O14 94.6(3) . .
O22 Sb3 O17 96.8(3) . .
O14 Sb3 O17 92.8(3) . .
O7 V1 O6 110.7(3) . .
O7 V1 O8 110.5(4) . .
O6 V1 O8 83.5(3) . .
O7 V1 O2 108.8(4) . .
O6 V1 O2 78.7(3) . .
O8 V1 O2 140.4(3) . .
O7 V1 O4 110.3(4) . .
O6 V1 O4 138.8(3) . .
O8 V1 O4 79.3(3) . .
O2 V1 O4 91.5(3) . .
O7 V1 V3 112.0(3) . .
O6 V1 V3 42.0(2) . .
O8 V1 V3 42.22(19) . .
O2 V1 V3 116.2(2) . .
O4 V1 V3 116.3(2) . .
O7 V1 V2 115.3(3) . .
O6 V1 V2 114.9(2) . .
O8 V1 V2 38.85(17) . .
O2 V1 V2 122.86(19) . .
O4 V1 V2 40.5(2) . .
V3 V1 V2 78.60(5) . .
O7 V1 V8 115.1(3) . .
O6 V1 V8 38.0(2) . .
O8 V1 V8 114.6(2) . .
O2 V1 V8 40.70(19) . .
O4 V1 V8 121.7(2) . .
V3 V1 V8 77.70(6) . .
V2 V1 V8 129.20(7) . .
O9 V2 O8 110.0(2) . .
O9 V2 O8 110.0(2) . 2_556
O8 V2 O8 140.1(4) . 2_556
O9 V2 O4 105.0(2) . .
O8 V2 O4 79.7(3) . .
O8 V2 O4 90.1(3) 2_556 .
O9 V2 O4 105.0(2) . 2_556
O8 V2 O4 90.1(3) . 2_556
O8 V2 O4 79.7(3) 2_556 2_556
O4 V2 O4 150.0(5) . 2_556
O9 V2 V1 111.46(5) . .
O8 V2 V1 39.4(2) . .
O8 V2 V1 121.5(2) 2_556 .
O4 V2 V1 40.38(17) . .
O4 V2 V1 124.9(2) 2_556 .
O9 V2 V1 111.46(5) . 2_556
O8 V2 V1 121.5(2) . 2_556
O8 V2 V1 39.4(2) 2_556 2_556
O4 V2 V1 124.9(2) . 2_556
O4 V2 V1 40.38(17) 2_556 2_556
V1 V2 V1 137.07(10) . 2_556
O11 V3 O10 109.1(3) . .
O11 V3 O6 107.2(3) . .
O10 V3 O6 90.8(3) . .
O11 V3 O8 107.9(3) . .
O10 V3 O8 142.7(3) . .
O6 V3 O8 82.5(3) . .
O11 V3 O5 105.5(4) . 2_556
O10 V3 O5 77.2(3) . 2_556
O6 V3 O5 147.3(3) . 2_556
O8 V3 O5 88.9(3) . 2_556
O11 V3 V1 107.7(3) . .
O10 V3 V1 126.2(2) . .
O6 V3 V1 40.97(19) . .
O8 V3 V1 42.2(2) . .
O5 V3 V1 127.2(2) 2_556 .
O11 V3 V4 110.7(3) . .
O10 V3 V4 37.52(19) . .
O6 V3 V4 123.3(2) . .
O8 V3 V4 121.79(19) . .
O5 V3 V4 39.8(2) 2_556 .
V1 V3 V4 141.69(6) . .
O13 V4 O10 111.7(4) . .
O13 V4 O12 111.5(4) . .
O10 V4 O12 82.2(3) . .
O13 V4 O3 110.0(4) . 2_556
O10 V4 O3 138.2(3) . 2_556
O12 V4 O3 80.2(3) . 2_556
O13 V4 O5 109.1(4) . 2_556
O10 V4 O5 78.3(3) . 2_556
O12 V4 O5 139.2(3) . 2_556
O3 V4 O5 90.9(3) 2_556 2_556
O13 V4 V6 112.5(3) . .
O10 V4 V6 41.1(2) . .
O12 V4 V6 42.0(2) . .
O3 V4 V6 117.2(2) 2_556 .
O5 V4 V6 115.2(2) 2_556 .
O13 V4 V5 116.3(3) . .
O10 V4 V5 113.7(2) . .
O12 V4 V5 39.34(19) . .
O3 V4 V5 40.9(2) 2_556 .
O5 V4 V5 121.8(2) 2_556 .
V6 V4 V5 78.87(6) . .
O13 V4 V3 114.9(3) . .
O10 V4 V3 37.9(2) . .
O12 V4 V3 113.7(2) . .
O3 V4 V3 121.6(2) 2_556 .
O5 V4 V3 40.5(2) 2_556 .
V6 V4 V3 77.10(6) . .
V5 V4 V3 128.44(7) . .
O16 V5 O15 110.5(3) . 2_556
O16 V5 O12 110.1(3) . .
O15 V5 O12 139.4(3) 2_556 .
O16 V5 O3 106.3(4) . 2_556
O15 V5 O3 90.3(3) 2_556 2_556
O12 V5 O3 80.1(3) . 2_556
O16 V5 O14 103.3(4) . .
O15 V5 O14 79.2(3) 2_556 .
O12 V5 O14 89.8(3) . .
O3 V5 O14 150.4(3) 2_556 .
O16 V5 V4 112.8(3) . .
O15 V5 V4 121.2(2) 2_556 .
O12 V5 V4 39.6(2) . .
O3 V5 V4 40.56(17) 2_556 .
O14 V5 V4 124.8(2) . .
O16 V5 V7 109.5(3) . 2_556
O15 V5 V7 38.8(2) 2_556 2_556
O12 V5 V7 122.1(2) . 2_556
O3 V5 V7 125.4(2) 2_556 2_556
O14 V5 V7 40.64(19) . 2_556
V4 V5 V7 137.70(7) . 2_556
O19 V6 O18 109.3(4) . .
O19 V6 O10 106.9(4) . .
O18 V6 O10 90.5(3) . .
O19 V6 O12 109.5(4) . .
O18 V6 O12 141.1(3) . .
O10 V6 O12 81.6(3) . .
O19 V6 O17 106.4(4) . .
O18 V6 O17 76.8(3) . .
O10 V6 O17 146.7(3) . .
O12 V6 O17 89.2(3) . .
O19 V6 V4 107.6(3) . .
O18 V6 V4 125.7(2) . .
O10 V6 V4 40.8(2) . .
O12 V6 V4 41.7(2) . .
O17 V6 V4 127.3(2) . .
O19 V6 V7 111.9(3) . .
O18 V6 V7 37.3(2) . .
O10 V6 V7 122.3(2) . .
O12 V6 V7 120.8(2) . .
O17 V6 V7 39.5(2) . .
V4 V6 V7 140.42(7) . .
O20 V7 O18 112.6(4) . .
O20 V7 O15 110.1(4) . .
O18 V7 O15 83.5(3) . .
O20 V7 O17 109.4(4) . .
O18 V7 O17 77.8(3) . .
O15 V7 O17 140.4(3) . .
O20 V7 O14 109.6(4) . 2_556
O18 V7 O14 137.6(3) . 2_556
O15 V7 O14 78.8(3) . 2_556
O17 V7 O14 91.9(3) . 2_556
O20 V7 V8 111.3(3) . .
O18 V7 V8 42.2(2) . .
O15 V7 V8 42.51(19) . .
O17 V7 V8 116.6(2) . .
O14 V7 V8 116.6(2) 2_556 .
O20 V7 V5 113.3(3) . 2_556
O18 V7 V5 115.0(2) . 2_556
O15 V7 V5 38.40(18) . 2_556
O17 V7 V5 124.1(2) . 2_556
O14 V7 V5 40.6(2) 2_556 2_556
V8 V7 V5 79.06(6) . 2_556
O20 V7 V6 116.4(3) . .
O18 V7 V6 37.3(2) . .
O15 V7 V6 114.4(2) . .
O17 V7 V6 40.6(2) . .
O14 V7 V6 121.6(2) 2_556 .
V8 V7 V6 77.82(6) . .
V5 V7 V6 129.97(7) 2_556 .
O21 V8 O6 109.8(3) . .
O21 V8 O18 106.6(3) . .
O6 V8 O18 89.9(3) . .
O21 V8 O15 108.7(4) . .
O6 V8 O15 141.3(3) . .
O18 V8 O15 82.6(3) . .
O21 V8 O2 106.7(3) . .
O6 V8 O2 77.3(3) . .
O18 V8 O2 146.6(3) . .
O15 V8 O2 88.4(3) . .
O21 V8 V7 106.1(3) . .
O6 V8 V7 126.4(2) . .
O18 V8 V7 41.5(2) . .
O15 V8 V7 42.2(2) . .
O2 V8 V7 127.4(2) . .
O21 V8 V1 112.8(3) . .
O6 V8 V1 37.60(19) . .
O18 V8 V1 121.9(2) . .
O15 V8 V1 120.13(19) . .
O2 V8 V1 39.7(2) . .
V7 V8 V1 141.08(6) . .
Sb2 O1 Sb1 133.9(4) . .
Sb1 O2 V1 137.4(4) . .
Sb1 O2 V8 123.0(4) . .
V1 O2 V8 99.6(3) . .
V4 O3 Sb1 140.8(4) 2_556 .
V4 O3 V5 98.5(3) 2_556 2_556
Sb1 O3 V5 120.6(3) . 2_556
Sb2 O4 V1 141.0(4) . .
Sb2 O4 V2 119.9(3) . .
V1 O4 V2 99.1(3) . .
Sb2 O5 V4 138.4(4) . 2_556
Sb2 O5 V3 121.9(4) . 2_556
V4 O5 V3 99.7(3) 2_556 2_556
V1 O6 V8 104.4(3) . .
V1 O6 V3 97.1(3) . .
V8 O6 V3 147.2(4) . .
V2 O8 V1 101.8(3) . .
V2 O8 V3 148.9(4) . .
V1 O8 V3 95.6(3) . .
V4 O10 V6 98.1(3) . .
V4 O10 V3 104.6(3) . .
V6 O10 V3 147.9(4) . .
V5 O12 V4 101.1(3) . .
V5 O12 V6 148.8(4) . .
V4 O12 V6 96.3(3) . .
Sb3 O14 V5 120.6(3) . .
Sb3 O14 V7 140.5(4) . 2_556
V5 O14 V7 98.8(3) . 2_556
V5 O15 V7 102.8(3) 2_556 .
V5 O15 V8 151.3(4) 2_556 .
V7 O15 V8 95.2(3) . .
Sb3 O17 V7 137.7(4) . .
Sb3 O17 V6 122.3(4) . .
V7 O17 V6 99.8(3) . .
V6 O18 V7 105.5(3) . .
V6 O18 V8 149.6(4) . .
V7 O18 V8 96.2(3) . .
Sb3 O22 Sb3 133.3(7) . 2_556
N2 Ni1 N11 92.0(4) . .
N2 Ni1 N22 92.2(4) . .
N11 Ni1 N22 92.0(4) . .
N2 Ni1 N1 80.0(4) . .
N11 Ni1 N1 96.8(4) . .
N22 Ni1 N1 168.4(4) . .
N2 Ni1 N12 170.2(4) . .
N11 Ni1 N12 81.3(4) . .
N22 Ni1 N12 95.2(4) . .
N1 Ni1 N12 93.6(4) . .
N2 Ni1 N21 94.4(4) . .
N11 Ni1 N21 170.5(4) . .
N22 Ni1 N21 80.8(4) . .
N1 Ni1 N21 91.2(4) . .
N12 Ni1 N21 93.2(4) . .
C1 N1 Ni1 108.2(8) . .
N1 C1 C2 107.4(12) . .
N2 C2 C1 110.2(9) . .
C2 N2 Ni1 108.5(8) . .
C11 N11 Ni1 106.9(9) . .
N11 C11 C12 111.3(13) . .
C11 C12 N12 110.7(11) . .
C12 N12 Ni1 107.5(8) . .
C21 N21 Ni1 109.1(8) . .
N21 C21 C22 108.6(9) . .
N22 C22 C21 107.7(10) . .
C22 N22 Ni1 108.9(7) . .
N41 Ni2 N41 79.5(6) 2_657 .
N41 Ni2 N32 94.1(4) 2_657 .
N41 Ni2 N32 171.5(5) . .
N41 Ni2 N32 171.5(5) 2_657 2_657
N41 Ni2 N32 94.1(4) . 2_657
N32 Ni2 N32 92.8(7) . 2_657
N41 Ni2 N31 93.4(5) 2_657 2_657
N41 Ni2 N31 90.9(4) . 2_657
N32 Ni2 N31 95.0(4) . 2_657
N32 Ni2 N31 81.1(5) 2_657 2_657
N41 Ni2 N31 90.9(4) 2_657 .
N41 Ni2 N31 93.4(5) . .
N32 Ni2 N31 81.1(5) . .
N32 Ni2 N31 95.0(4) 2_657 .
N31 Ni2 N31 174.4(7) 2_657 .
C31 N31 Ni2 109.5(8) . .
N31 C31 C32 108.3(13) . .
C31 C32 N32 110.1(14) . .
C32 N32 Ni2 108.6(9) . .
C41 N41 Ni2 110.4(7) . .
C41 C41 N41 108.5(11) 2_657 .

loop_
_geom_bond_atom_site_label_1
_geom_bond_atom_site_label_2
_geom_bond_distance
_geom_bond_site_symmetry_2
Sb1 O1 1.935(7) .
Sb1 O2 1.944(7) .
Sb1 O3 1.978(7) .
Sb2 O1 1.908(7) .
Sb2 O5 1.927(7) .
Sb2 O4 1.949(7) .
Sb3 O22 1.927(5) .
Sb3 O14 1.930(7) .
Sb3 O17 1.953(8) .
V1 O7 1.607(7) .
V1 O6 1.913(7) .
V1 O8 1.954(7) .
V1 O2 1.968(7) .
V1 O4 1.978(6) .
V1 V3 2.895(2) .
V1 V2 3.0155(17) .
V1 V8 3.036(2) .
V2 O9 1.597(11) .
V2 O8 1.932(6) .
V2 O8 1.932(6) 2_556
V2 O4 1.984(7) .
V2 O4 1.984(7) 2_556
V2 V1 3.0155(17) 2_556
V3 O11 1.619(7) .
V3 O10 1.931(8) .
V3 O6 1.951(7) .
V3 O8 1.955(7) .
V3 O5 2.006(7) 2_556
V3 V4 3.045(2) .
V4 O13 1.621(8) .
V4 O10 1.916(7) .
V4 O12 1.941(8) .
V4 O3 1.965(6) 2_556
V4 O5 1.975(7) 2_556
V4 V6 2.903(2) .
V4 V5 2.989(2) .
V5 O16 1.610(8) .
V5 O15 1.921(6) 2_556
V5 O12 1.930(6) .
V5 O3 1.980(8) 2_556
V5 O14 1.985(8) .
V5 V7 3.016(2) 2_556
V6 O19 1.607(7) .
V6 O18 1.912(7) .
V6 O10 1.927(8) .
V6 O12 1.956(7) .
V6 O17 2.011(8) .
V6 V7 3.044(2) .
V7 O20 1.614(8) .
V7 O18 1.913(7) .
V7 O15 1.936(7) .
V7 O17 1.967(8) .
V7 O14 1.987(7) 2_556
V7 V8 2.868(2) .
V7 V5 3.016(2) 2_556
V8 O21 1.600(7) .
V8 O6 1.929(7) .
V8 O18 1.939(7) .
V8 O15 1.946(6) .
V8 O2 2.008(7) .
O3 V4 1.965(6) 2_556
O3 V5 1.980(8) 2_556
O5 V4 1.976(7) 2_556
O5 V3 2.006(7) 2_556
O14 V7 1.987(7) 2_556
O15 V5 1.921(6) 2_556
O22 Sb3 1.927(5) 2_556
Ni1 N2 2.120(8) .
Ni1 N11 2.125(11) .
Ni1 N22 2.131(11) .
Ni1 N1 2.137(11) .
Ni1 N12 2.139(10) .
Ni1 N21 2.146(11) .
N1 C1 1.418(16) .
C1 C2 1.49(2) .
C2 N2 1.451(18) .
N11 C11 1.431(18) .
C11 C12 1.45(2) .
C12 N12 1.49(2) .
N21 C21 1.457(16) .
C21 C22 1.524(18) .
C22 N22 1.489(16) .
Ni2 N41 2.117(11) 2_657
Ni2 N41 2.117(11) .
Ni2 N32 2.124(11) .
Ni2 N32 2.124(12) 2_657
Ni2 N31 2.129(10) 2_657
Ni2 N31 2.129(10) .
N31 C31 1.46(2) .
C31 C32 1.49(3) .
C32 N32 1.496(19) .
N41 C41 1.47(2) .
C41 C41 1.47(3) 2_657

loop_
_platon_squeeze_void_nr
_platon_squeeze_void_average_x
_platon_squeeze_void_average_y
_platon_squeeze_void_average_z
_platon_squeeze_void_volume
_platon_squeeze_void_count_electrons
1 0.000 0.255 0.000 7.8 4.8
2 0.500 0.755 0.000 7.8 4.8
3 0.500 0.672 0.500 327.7 33.5
4 1.000 0.172 0.500 327.7 33.5
5 0.000 0.545 0.500 21.9 5.5
6 0.500 0.045 0.500 21.9 5.5
